data_7013279
loop_
_publ_author_name
'Masuda, Jason D.'
'Wei, Pingrong'
'Stephan, Douglas W.'

_publ_section_title
;
 Nickel and palladium phosphinimine-imine ligand complexes
;
_journal_issue 18
_journal_name_full 'Dalton Transactions'
_journal_page_first 3500
_journal_paper_doi 10.1039/b306110h
_journal_year 2003
_chemical_formula_sum 'C64 H71 Cl N2 P2 Pd'
_chemical_formula_weight 1072.02
_space_group_IT_number 14
_symmetry_cell_setting monoclinic
_symmetry_space_group_name_Hall '-P 2yn'
_symmetry_space_group_name_H-M 'P 1 21/n 1'
_atom_sites_solution_hydrogens geom
_atom_sites_solution_primary direct
_atom_sites_solution_secondary difmap
_audit_creation_method SHELXL-97
_cell_angle_alpha 90.00
_cell_angle_beta 96.274(13)
_cell_angle_gamma 90.00
_cell_formula_units_Z 4
_cell_length_a 10.367(7)
_cell_length_b 26.477(17)
_cell_length_c 23.410(15)
_cell_measurement_temperature 293(2)
_cell_measurement_theta_max 50.0
_cell_measurement_theta_min 2.0
_cell_volume 6387(7)
_computing_structure_refinement 'SHELXL-97 (Sheldrick, 1997)'
_computing_structure_solution 'SHELXS-97 (Sheldrick, 1990)'
_diffrn_ambient_temperature 293(2)
_diffrn_measured_fraction_theta_full 0.983
_diffrn_measured_fraction_theta_max 0.983
_diffrn_radiation_monochromator graphite
_diffrn_radiation_source 'fine-focus sealed tube'
_diffrn_radiation_type MoK\a
_diffrn_radiation_wavelength 0.71073
_diffrn_reflns_av_R_equivalents 0.0979
_diffrn_reflns_av_sigmaI/netI 0.1004
_diffrn_reflns_limit_h_max 11
_diffrn_reflns_limit_h_min -11
_diffrn_reflns_limit_k_max 27
_diffrn_reflns_limit_k_min -29
_diffrn_reflns_limit_l_max 21
_diffrn_reflns_limit_l_min -26
_diffrn_reflns_number 27188
_diffrn_reflns_theta_full 23.35
_diffrn_reflns_theta_max 23.35
_diffrn_reflns_theta_min 1.77
_exptl_absorpt_coefficient_mu 0.418
_exptl_absorpt_correction_T_max 0.191252
_exptl_absorpt_correction_T_min 0.086523
_exptl_absorpt_correction_type sadabs
_exptl_crystal_density_diffrn 1.115
_exptl_crystal_density_method 'not measured'
_exptl_crystal_F_000 2248
_exptl_crystal_size_max 0.25
_exptl_crystal_size_mid 0.23
_exptl_crystal_size_min 0.21
_refine_diff_density_max 0.975
_refine_diff_density_min -1.339
_refine_diff_density_rms 0.097
_refine_ls_extinction_method none
_refine_ls_goodness_of_fit_ref 1.098
_refine_ls_hydrogen_treatment mixed
_refine_ls_matrix_type full
_refine_ls_number_parameters 631
_refine_ls_number_reflns 9140
_refine_ls_number_restraints 0
_refine_ls_restrained_S_all 1.098
_refine_ls_R_factor_all 0.0856
_refine_ls_R_factor_gt 0.0541
_refine_ls_shift/su_max 0.114
_refine_ls_shift/su_mean 0.002
_refine_ls_structure_factor_coef Fsqd
_refine_ls_weighting_details 'calc w=1/[\s^2^(Fo^2^)+(0.0603P)^2^+0.0000P] where P=(Fo^2^+2Fc^2^)/3'
_refine_ls_weighting_scheme calc
_refine_ls_wR_factor_gt 0.1415
_refine_ls_wR_factor_ref 0.1475
_reflns_number_gt 5585
_reflns_number_total 9140
_reflns_threshold_expression >2sigma(I)
_cod_data_source_file b306110h.txt
_cod_data_source_block PdBr((C6H3i-Pr2)NC(Me)CHPPh2(NC6H3i-Pr2))(PPh3)
_cod_original_sg_symbol_H-M P2(1)/n
_cod_database_code 7013279

loop_
_symmetry_equiv_pos_as_xyz
'x, y, z'
'-x+1/2, y+1/2, -z+1/2'
'-x, -y, -z'
'x-1/2, -y-1/2, z-1/2'

loop_
_atom_site_label
_atom_site_type_symbol
_atom_site_fract_x
_atom_site_fract_y
_atom_site_fract_z
_atom_site_U_iso_or_equiv
_atom_site_adp_type
_atom_site_occupancy
_atom_site_symmetry_multiplicity
_atom_site_calc_flag
_atom_site_refinement_flags
_atom_site_disorder_assembly
_atom_site_disorder_group
Pd1 Pd 1.05058(3) 0.744829(16) 0.261683(17) 0.03864(16) Uani 1 1 d . . .
Cl1 Cl 1.24274(12) 0.74950(7) 0.32355(6) 0.0635(5) Uani 1 1 d . . .
P1 P 0.99296(12) 0.77948(5) 0.15353(6) 0.0391(4) Uani 1 1 d . . .
P2 P 0.93631(13) 0.73796(6) 0.33879(6) 0.0441(4) Uani 1 1 d . . .
N1 N 1.1321(4) 0.76944(16) 0.18751(18) 0.0400(11) Uani 1 1 d . . .
N2 N 0.9726(4) 0.65804(17) 0.1553(2) 0.0449(12) Uani 1 1 d . . .
C1 C 0.9162(5) 0.8416(2) 0.1623(3) 0.0496(15) Uani 1 1 d . . .
C2 C 0.8860(6) 0.8560(2) 0.2165(3) 0.0625(17) Uani 1 1 d . . .
H2A H 0.9064 0.8348 0.2479 0.075 Uiso 1 1 calc R . .
C3 C 0.8254(7) 0.9020(3) 0.2237(4) 0.084(2) Uani 1 1 d . . .
H3A H 0.8070 0.9115 0.2602 0.100 Uiso 1 1 calc R . .
C4 C 0.7928(8) 0.9332(3) 0.1791(4) 0.095(3) Uani 1 1 d . . .
H4A H 0.7490 0.9632 0.1843 0.115 Uiso 1 1 calc R . .
C5 C 0.8262(9) 0.9195(3) 0.1243(4) 0.106(3) Uani 1 1 d . . .
H5A H 0.8077 0.9415 0.0936 0.127 Uiso 1 1 calc R . .
C6 C 0.8859(7) 0.8740(2) 0.1158(3) 0.074(2) Uani 1 1 d . . .
H6A H 0.9058 0.8651 0.0794 0.089 Uiso 1 1 calc R . .
C7 C 0.9819(5) 0.7735(2) 0.0762(2) 0.0456(14) Uani 1 1 d . . .
C8 C 0.8631(6) 0.7615(2) 0.0446(3) 0.0620(17) Uani 1 1 d . . .
H8A H 0.7918 0.7536 0.0638 0.074 Uiso 1 1 calc R . .
C9 C 1.0854(6) 0.7863(3) 0.0459(3) 0.0685(19) Uani 1 1 d . . .
H9A H 1.1650 0.7947 0.0659 0.082 Uiso 1 1 calc R . .
C10 C 1.0713(7) 0.7865(3) -0.0141(3) 0.091(3) Uani 1 1 d . . .
H10A H 1.1410 0.7957 -0.0338 0.110 Uiso 1 1 calc R . .
C11 C 0.9563(7) 0.7733(3) -0.0440(3) 0.086(2) Uani 1 1 d . . .
H11A H 0.9484 0.7723 -0.0839 0.103 Uiso 1 1 calc R . .
C12 C 0.8510(7) 0.7614(3) -0.0149(3) 0.076(2) Uani 1 1 d . . .
H12A H 0.7718 0.7533 -0.0355 0.092 Uiso 1 1 calc R . .
C13 C 1.2628(5) 0.7835(2) 0.1791(2) 0.0420(14) Uani 1 1 d . . .
C14 C 1.3370(4) 0.7494(2) 0.1480(2) 0.0442(13) Uani 1 1 d . . .
C15 C 1.4635(5) 0.7640(3) 0.1412(3) 0.0579(17) Uani 1 1 d . . .
H15A H 1.5130 0.7428 0.1206 0.069 Uiso 1 1 calc R . .
C16 C 1.5185(6) 0.8070(3) 0.1628(3) 0.0639(18) Uani 1 1 d . . .
H16A H 1.6036 0.8149 0.1571 0.077 Uiso 1 1 calc R . .
C17 C 1.4473(6) 0.8393(3) 0.1936(3) 0.0678(19) Uani 1 1 d . . .
H17A H 1.4860 0.8688 0.2085 0.081 Uiso 1 1 calc R . .
C18 C 1.3175(5) 0.8288(2) 0.2032(3) 0.0504(15) Uani 1 1 d . . .
C19 C 1.2830(5) 0.6995(2) 0.1265(3) 0.0545(16) Uani 1 1 d . . .
H19A H 1.1886 0.7034 0.1200 0.065 Uiso 1 1 calc R . .
C20 C 1.3098(6) 0.6587(2) 0.1712(3) 0.076(2) Uani 1 1 d . . .
H20A H 1.2785 0.6693 0.2064 0.114 Uiso 1 1 calc R . .
H20B H 1.4016 0.6527 0.1777 0.114 Uiso 1 1 calc R . .
H20C H 1.2664 0.6282 0.1578 0.114 Uiso 1 1 calc R . .
C21 C 1.3286(8) 0.6824(3) 0.0684(3) 0.099(3) Uani 1 1 d . . .
H21A H 1.3087 0.7083 0.0401 0.149 Uiso 1 1 calc R . .
H21B H 1.2847 0.6518 0.0559 0.149 Uiso 1 1 calc R . .
H21C H 1.4206 0.6766 0.0734 0.149 Uiso 1 1 calc R . .
C22 C 1.2456(6) 0.8647(2) 0.2369(3) 0.0685(19) Uani 1 1 d . . .
H22A H 1.1658 0.8478 0.2454 0.082 Uiso 1 1 calc R . .
C23 C 1.3230(8) 0.8788(3) 0.2952(4) 0.110(3) Uani 1 1 d . . .
H23A H 1.3441 0.8487 0.3170 0.165 Uiso 1 1 calc R . .
H23B H 1.2714 0.9006 0.3163 0.165 Uiso 1 1 calc R . .
H23C H 1.4015 0.8959 0.2883 0.165 Uiso 1 1 calc R . .
C24 C 1.2042(8) 0.9134(3) 0.2004(4) 0.109(3) Uani 1 1 d . . .
H24A H 1.1544 0.9035 0.1652 0.164 Uiso 1 1 calc R . .
H24B H 1.2804 0.9312 0.1919 0.164 Uiso 1 1 calc R . .
H24C H 1.1528 0.9349 0.2219 0.164 Uiso 1 1 calc R . .
C25 C 0.8993(4) 0.73721(19) 0.1923(2) 0.0357(12) Uani 1 1 d . . .
H25A H 0.8178 0.7525 0.2011 0.043 Uiso 1 1 calc R . .
C26 C 0.8832(5) 0.6833(2) 0.1759(2) 0.0383(13) Uani 1 1 d . . .
C27 C 0.7512(5) 0.6602(2) 0.1847(3) 0.0607(18) Uani 1 1 d . . .
H27A H 0.7493 0.6255 0.1730 0.091 Uiso 1 1 calc R . .
H27B H 0.6837 0.6785 0.1621 0.091 Uiso 1 1 calc R . .
H27C H 0.7378 0.6624 0.2246 0.091 Uiso 1 1 calc R . .
C28 C 0.9576(5) 0.6050(2) 0.1427(3) 0.0531(16) Uani 1 1 d . . .
C29 C 0.9827(5) 0.5690(2) 0.1862(3) 0.0570(17) Uani 1 1 d . . .
C30 C 0.9752(7) 0.5185(3) 0.1712(4) 0.077(2) Uani 1 1 d . . .
H30A H 0.9932 0.4943 0.1997 0.092 Uiso 1 1 calc R . .
C31 C 0.9418(7) 0.5029(3) 0.1151(4) 0.089(3) Uani 1 1 d . . .
H31A H 0.9361 0.4687 0.1062 0.107 Uiso 1 1 calc R . .
C32 C 0.9176(6) 0.5383(3) 0.0733(3) 0.072(2) Uani 1 1 d . . .
H32A H 0.8946 0.5279 0.0356 0.086 Uiso 1 1 calc R . .
C33 C 0.9260(5) 0.5896(2) 0.0850(3) 0.0556(16) Uani 1 1 d . . .
C34 C 1.0227(6) 0.5835(2) 0.2496(3) 0.0666(18) Uani 1 1 d . . .
H34A H 1.0196 0.6204 0.2527 0.080 Uiso 1 1 calc R . .
C35 C 1.1620(6) 0.5661(3) 0.2699(3) 0.086(2) Uani 1 1 d . . .
H35A H 1.2210 0.5806 0.2456 0.130 Uiso 1 1 calc R . .
H35B H 1.1666 0.5300 0.2680 0.130 Uiso 1 1 calc R . .
H35C H 1.1853 0.5770 0.3088 0.130 Uiso 1 1 calc R . .
C36 C 0.9295(7) 0.5610(3) 0.2898(3) 0.096(3) Uani 1 1 d . . .
H36A H 0.8423 0.5715 0.2773 0.145 Uiso 1 1 calc R . .
H36B H 0.9536 0.5726 0.3283 0.145 Uiso 1 1 calc R . .
H36C H 0.9344 0.5248 0.2888 0.145 Uiso 1 1 calc R . .
C37 C 0.8993(6) 0.6279(3) 0.0375(3) 0.0700(19) Uani 1 1 d . . .
H37A H 0.9264 0.6608 0.0538 0.084 Uiso 1 1 calc R . .
C38 C 0.7545(8) 0.6320(4) 0.0168(4) 0.121(3) Uani 1 1 d . . .
H38A H 0.7070 0.6385 0.0490 0.182 Uiso 1 1 calc R . .
H38B H 0.7249 0.6009 -0.0012 0.182 Uiso 1 1 calc R . .
H38C H 0.7406 0.6591 -0.0103 0.182 Uiso 1 1 calc R . .
C39 C 0.9806(11) 0.6181(4) -0.0128(4) 0.149(4) Uani 1 1 d . . .
H39A H 1.0710 0.6169 0.0014 0.224 Uiso 1 1 calc R . .
H39B H 0.9661 0.6448 -0.0405 0.224 Uiso 1 1 calc R . .
H39C H 0.9553 0.5865 -0.0307 0.224 Uiso 1 1 calc R . .
C40 C 1.0096(5) 0.7009(2) 0.3997(2) 0.0516(15) Uani 1 1 d . . .
C41 C 1.0899(6) 0.6608(2) 0.3919(3) 0.0621(17) Uani 1 1 d . . .
H41A H 1.1150 0.6547 0.3556 0.075 Uiso 1 1 calc R . .
C42 C 1.1336(7) 0.6298(3) 0.4367(4) 0.088(2) Uani 1 1 d . . .
H42A H 1.1862 0.6023 0.4306 0.106 Uiso 1 1 calc R . .
C43 C 1.0993(10) 0.6396(4) 0.4912(4) 0.105(3) Uani 1 1 d . . .
H43A H 1.1297 0.6187 0.5217 0.126 Uiso 1 1 calc R . .
C44 C 1.0214(9) 0.6796(4) 0.5005(3) 0.101(3) Uani 1 1 d . . .
H44A H 0.9996 0.6859 0.5373 0.121 Uiso 1 1 calc R . .
C45 C 0.9748(6) 0.7106(3) 0.4560(3) 0.073(2) Uani 1 1 d . . .
H45A H 0.9211 0.7377 0.4624 0.088 Uiso 1 1 calc R . .
C46 C 0.9133(6) 0.8018(2) 0.3669(3) 0.0554(16) Uani 1 1 d . . .
C47 C 1.0133(6) 0.8369(3) 0.3664(3) 0.0680(19) Uani 1 1 d . . .
H47A H 1.0914 0.8273 0.3535 0.082 Uiso 1 1 calc R . .
C48 C 0.9976(8) 0.8865(3) 0.3851(3) 0.088(2) Uani 1 1 d . . .
H48A H 1.0640 0.9100 0.3844 0.106 Uiso 1 1 calc R . .
C49 C 0.8793(10) 0.9000(3) 0.4050(3) 0.100(3) Uani 1 1 d . . .
H49A H 0.8659 0.9330 0.4165 0.120 Uiso 1 1 calc R . .
C50 C 0.7850(8) 0.8652(3) 0.4075(4) 0.095(3) Uani 1 1 d . . .
H50A H 0.7085 0.8744 0.4221 0.114 Uiso 1 1 calc R . .
C51 C 0.7991(7) 0.8177(3) 0.3894(3) 0.077(2) Uani 1 1 d . . .
H51A H 0.7321 0.7947 0.3917 0.092 Uiso 1 1 calc R . .
C52 C 0.7731(5) 0.7123(2) 0.3284(2) 0.0456(14) Uani 1 1 d . . .
C53 C 0.6726(5) 0.7389(3) 0.2967(2) 0.0583(17) Uani 1 1 d . . .
H53A H 0.6897 0.7703 0.2814 0.070 Uiso 1 1 calc R . .
C54 C 0.5476(6) 0.7191(3) 0.2878(3) 0.0689(19) Uani 1 1 d . . .
H54A H 0.4813 0.7375 0.2675 0.083 Uiso 1 1 calc R . .
C55 C 0.5228(6) 0.6722(3) 0.3090(3) 0.075(2) Uani 1 1 d . . .
H55A H 0.4391 0.6592 0.3032 0.090 Uiso 1 1 calc R . .
C57 C 0.7458(6) 0.6650(3) 0.3492(3) 0.0601(17) Uani 1 1 d . . .
H57A H 0.8113 0.6467 0.3702 0.072 Uiso 1 1 calc R . .
C56 C 0.6198(6) 0.6440(3) 0.3390(3) 0.074(2) Uani 1 1 d . . .
H56A H 0.6026 0.6118 0.3522 0.089 Uiso 1 1 calc R . .
C58 C 1.0223(14) 1.0281(4) 0.3394(8) 0.157(6) Uani 1 1 d . . .
C59 C 1.1419(11) 1.0169(3) 0.3509(5) 0.102(3) Uani 1 1 d . . .
H59A H 1.1876 1.0074 0.3206 0.123 Uiso 1 1 calc R . .
C60 C 1.2133(12) 1.0181(5) 0.4099(10) 0.179(7) Uani 1 1 d . . .
H60A H 1.3015 1.0111 0.4166 0.215 Uiso 1 1 calc R . .
C61 C 1.1472(17) 1.0291(6) 0.4500(9) 0.222(9) Uani 1 1 d . . .
H61A H 1.1868 1.0283 0.4876 0.266 Uiso 1 1 calc R . .
C62 C 1.0166(17) 1.0424(6) 0.4403(10) 0.198(9) Uani 1 1 d . . .
H62A H 0.9748 1.0524 0.4716 0.238 Uiso 1 1 calc R . .
C63 C 0.9470(17) 1.0415(5) 0.3877(8) 0.157(7) Uani 1 1 d . . .
H63A H 0.8587 1.0488 0.3823 0.189 Uiso 1 1 calc R . .
C64 C 0.9470(16) 1.0288(5) 0.2884(7) 0.227(9) Uani 1 1 d . . .
H64A H 0.9986 1.0202 0.2582 0.341 Uiso 1 1 calc R . .
H64B H 0.9111 1.0620 0.2817 0.341 Uiso 1 1 calc R . .
H64C H 0.8780 1.0048 0.2892 0.341 Uiso 1 1 calc R . .

loop_
_atom_site_aniso_label
_atom_site_aniso_U_11
_atom_site_aniso_U_22
_atom_site_aniso_U_33
_atom_site_aniso_U_23
_atom_site_aniso_U_13
_atom_site_aniso_U_12
Pd1 0.0356(2) 0.0542(3) 0.0270(2) -0.0033(2) 0.00730(15) 0.0028(2)
Cl1 0.0415(7) 0.1083(13) 0.0399(9) 0.0011(9) 0.0010(6) 0.0027(8)
P1 0.0404(8) 0.0470(9) 0.0302(9) -0.0015(7) 0.0060(6) 0.0009(6)
P2 0.0443(8) 0.0583(10) 0.0308(9) -0.0032(7) 0.0091(6) 0.0044(7)
N1 0.037(2) 0.055(3) 0.029(3) -0.001(2) 0.0095(19) -0.0025(19)
N2 0.043(3) 0.045(3) 0.049(3) -0.012(2) 0.015(2) -0.002(2)
C1 0.053(3) 0.048(4) 0.047(4) -0.003(3) 0.001(3) 0.001(3)
C2 0.074(4) 0.060(4) 0.055(5) -0.003(4) 0.016(3) 0.016(3)
C3 0.098(5) 0.075(5) 0.080(6) -0.015(5) 0.024(5) 0.020(4)
C4 0.114(6) 0.075(6) 0.093(7) -0.016(5) -0.011(5) 0.038(5)
C5 0.153(8) 0.071(6) 0.082(7) -0.002(5) -0.039(6) 0.034(5)
C6 0.102(5) 0.058(5) 0.059(5) -0.004(4) -0.011(4) 0.024(4)
C7 0.046(3) 0.058(4) 0.032(3) 0.000(3) 0.002(3) 0.003(3)
C8 0.067(4) 0.080(5) 0.038(4) 0.000(3) -0.002(3) 0.002(3)
C9 0.054(4) 0.111(6) 0.041(4) 0.012(4) 0.009(3) 0.003(4)
C10 0.073(5) 0.165(8) 0.039(5) 0.023(5) 0.017(4) 0.010(5)
C11 0.089(5) 0.134(7) 0.035(4) 0.002(4) 0.005(4) 0.016(5)
C12 0.086(5) 0.095(5) 0.043(5) -0.007(4) -0.018(4) 0.004(4)
C13 0.039(3) 0.055(4) 0.033(3) 0.008(3) 0.003(2) -0.003(3)
C14 0.042(3) 0.058(4) 0.033(3) 0.005(3) 0.006(2) 0.003(3)
C15 0.048(3) 0.081(5) 0.049(4) 0.008(4) 0.020(3) 0.010(3)
C16 0.049(4) 0.083(5) 0.061(5) 0.008(4) 0.015(3) -0.012(4)
C17 0.062(4) 0.076(5) 0.065(5) 0.002(4) 0.004(4) -0.030(4)
C18 0.049(3) 0.056(4) 0.047(4) 0.002(3) 0.008(3) -0.008(3)
C19 0.053(3) 0.067(4) 0.047(4) -0.009(3) 0.017(3) 0.012(3)
C20 0.084(5) 0.067(5) 0.077(6) 0.000(4) 0.009(4) 0.004(4)
C21 0.115(6) 0.108(6) 0.084(6) -0.033(5) 0.050(5) -0.006(5)
C22 0.075(4) 0.058(4) 0.075(5) -0.025(4) 0.022(4) -0.019(3)
C23 0.122(6) 0.123(7) 0.090(7) -0.051(6) 0.034(5) -0.045(5)
C24 0.102(6) 0.071(6) 0.154(9) -0.013(6) 0.007(6) 0.004(4)
C25 0.028(2) 0.054(4) 0.025(3) -0.002(3) 0.006(2) -0.001(2)
C26 0.041(3) 0.048(4) 0.027(3) -0.003(3) 0.006(2) 0.001(2)
C27 0.046(3) 0.066(4) 0.075(5) -0.019(4) 0.027(3) -0.007(3)
C28 0.041(3) 0.053(4) 0.068(5) -0.010(4) 0.021(3) -0.001(3)
C29 0.061(4) 0.045(4) 0.067(5) -0.010(4) 0.014(3) 0.000(3)
C30 0.089(5) 0.065(5) 0.078(6) -0.005(4) 0.016(4) 0.001(4)
C31 0.096(6) 0.057(5) 0.115(8) -0.031(6) 0.019(5) -0.011(4)
C32 0.080(5) 0.071(6) 0.067(5) -0.025(5) 0.021(4) -0.012(4)
C33 0.056(4) 0.062(5) 0.050(5) -0.021(4) 0.016(3) -0.005(3)
C34 0.081(5) 0.056(4) 0.063(5) 0.002(4) 0.011(4) 0.006(3)
C35 0.084(5) 0.101(6) 0.075(6) 0.002(5) 0.012(4) 0.009(4)
C36 0.110(6) 0.101(6) 0.085(6) -0.005(5) 0.040(5) -0.003(5)
C37 0.079(5) 0.082(5) 0.053(5) -0.022(4) 0.022(4) -0.019(4)
C38 0.100(6) 0.155(9) 0.101(8) 0.022(7) -0.020(5) -0.019(6)
C39 0.194(10) 0.152(9) 0.121(9) 0.006(7) 0.104(8) 0.013(8)
C40 0.051(3) 0.074(4) 0.030(4) 0.003(3) 0.004(3) -0.006(3)
C41 0.065(4) 0.071(5) 0.050(5) 0.010(4) 0.007(3) 0.008(3)
C42 0.092(5) 0.083(6) 0.086(7) 0.018(5) -0.006(5) 0.011(4)
C43 0.119(7) 0.119(8) 0.070(7) 0.039(6) -0.028(6) -0.023(6)
C44 0.130(7) 0.136(8) 0.035(5) 0.021(5) 0.005(5) -0.005(6)
C45 0.081(5) 0.091(5) 0.048(5) 0.007(4) 0.010(4) 0.002(4)
C46 0.068(4) 0.061(4) 0.039(4) 0.001(3) 0.017(3) 0.004(3)
C47 0.071(4) 0.078(5) 0.057(5) -0.017(4) 0.016(3) -0.003(4)
C48 0.131(7) 0.062(5) 0.074(6) -0.018(4) 0.021(5) -0.020(4)
C49 0.150(8) 0.076(6) 0.083(6) -0.021(5) 0.049(6) 0.031(6)
C50 0.115(6) 0.066(6) 0.116(7) -0.020(5) 0.072(5) 0.001(5)
C51 0.086(5) 0.074(5) 0.078(6) -0.010(4) 0.046(4) 0.007(4)
C52 0.047(3) 0.060(4) 0.034(4) 0.000(3) 0.017(3) 0.008(3)
C53 0.049(3) 0.089(5) 0.040(4) 0.002(3) 0.016(3) 0.012(3)
C54 0.046(4) 0.113(6) 0.051(4) 0.006(4) 0.018(3) 0.010(4)
C55 0.044(4) 0.125(7) 0.058(5) -0.007(5) 0.015(3) -0.007(4)
C57 0.053(4) 0.077(5) 0.050(4) 0.000(4) 0.008(3) 0.003(3)
C56 0.072(5) 0.093(5) 0.059(5) 0.002(4) 0.013(4) -0.027(4)
C58 0.120(9) 0.096(8) 0.241(19) 0.063(10) -0.043(11) -0.015(7)
C59 0.106(8) 0.069(5) 0.134(10) 0.021(6) 0.022(7) 0.011(5)
C60 0.103(9) 0.122(9) 0.32(2) 0.078(12) 0.055(13) 0.027(7)
C61 0.151(13) 0.170(13) 0.37(3) -0.022(14) 0.129(15) 0.040(10)
C62 0.177(17) 0.128(11) 0.32(3) 0.058(16) 0.142(17) 0.039(10)
C63 0.191(16) 0.086(8) 0.218(18) 0.039(11) 0.129(15) 0.033(9)
C64 0.275(18) 0.135(11) 0.239(19) -0.046(11) -0.120(16) 0.019(10)

loop_
_atom_type_symbol
_atom_type_description
_atom_type_scat_dispersion_real
_atom_type_scat_dispersion_imag
_atom_type_scat_source
C C 0.0033 0.0016 'International Tables Vol C Tables 4.2.6.8 and 6.1.1.4'
H H 0.0000 0.0000 'International Tables Vol C Tables 4.2.6.8 and 6.1.1.4'
N N 0.0061 0.0033 'International Tables Vol C Tables 4.2.6.8 and 6.1.1.4'
P P 0.1023 0.0942 'International Tables Vol C Tables 4.2.6.8 and 6.1.1.4'
Cl Cl 0.1484 0.1585 'International Tables Vol C Tables 4.2.6.8 and 6.1.1.4'
Pd Pd -0.9988 1.0072 'International Tables Vol C Tables 4.2.6.8 and 6.1.1.4'

loop_
_geom_angle_atom_site_label_1
_geom_angle_atom_site_label_2
_geom_angle_atom_site_label_3
_geom_angle
_geom_angle_site_symmetry_1
_geom_angle_site_symmetry_3
_geom_angle_publ_flag
N1 Pd1 C25 74.40(17) . . ?
N1 Pd1 P2 165.15(12) . . ?
C25 Pd1 P2 101.15(14) . . ?
N1 Pd1 Cl1 95.89(12) . . ?
C25 Pd1 Cl1 168.63(13) . . ?
P2 Pd1 Cl1 89.71(7) . . ?
N1 Pd1 P1 36.12(11) . . ?
C25 Pd1 P1 41.49(13) . . ?
P2 Pd1 P1 133.76(6) . . ?
Cl1 Pd1 P1 130.58(5) . . ?
N1 P1 C25 98.9(2) . . ?
N1 P1 C7 116.1(2) . . ?
C25 P1 C7 118.3(3) . . ?
N1 P1 C1 118.1(2) . . ?
C25 P1 C1 103.7(3) . . ?
C7 P1 C1 102.0(3) . . ?
N1 P1 Pd1 51.57(15) . . ?
C25 P1 Pd1 52.36(15) . . ?
C7 P1 Pd1 153.27(19) . . ?
C1 P1 Pd1 104.6(2) . . ?
C52 P2 C40 101.9(3) . . ?
C52 P2 C46 103.7(3) . . ?
C40 P2 C46 105.9(3) . . ?
C52 P2 Pd1 118.85(19) . . ?
C40 P2 Pd1 117.0(2) . . ?
C46 P2 Pd1 108.1(2) . . ?
C13 N1 P1 134.7(4) . . ?
C13 N1 Pd1 131.2(3) . . ?
P1 N1 Pd1 92.31(18) . . ?
C26 N2 C28 121.4(4) . . ?
C6 C1 C2 119.2(6) . . ?
C6 C1 P1 121.7(5) . . ?
C2 C1 P1 119.1(5) . . ?
C3 C2 C1 120.0(7) . . ?
C4 C3 C2 121.5(8) . . ?
C3 C4 C5 118.8(7) . . ?
C6 C5 C4 121.0(8) . . ?
C5 C6 C1 119.4(7) . . ?
C9 C7 C8 117.9(6) . . ?
C9 C7 P1 121.4(4) . . ?
C8 C7 P1 120.2(4) . . ?
C12 C8 C7 120.6(6) . . ?
C7 C9 C10 120.8(6) . . ?
C11 C10 C9 120.4(7) . . ?
C10 C11 C12 120.0(7) . . ?
C11 C12 C8 120.3(6) . . ?
C18 C13 C14 121.4(5) . . ?
C18 C13 N1 120.4(5) . . ?
C14 C13 N1 118.1(5) . . ?
C15 C14 C13 116.5(5) . . ?
C15 C14 C19 121.9(5) . . ?
C13 C14 C19 121.5(4) . . ?
C16 C15 C14 123.9(6) . . ?
C15 C16 C17 119.3(6) . . ?
C16 C17 C18 122.2(6) . . ?
C17 C18 C13 116.7(5) . . ?
C17 C18 C22 119.9(5) . . ?
C13 C18 C22 123.4(5) . . ?
C14 C19 C20 111.4(5) . . ?
C14 C19 C21 114.3(5) . . ?
C20 C19 C21 110.3(6) . . ?
C18 C22 C23 112.3(6) . . ?
C18 C22 C24 110.9(6) . . ?
C23 C22 C24 111.3(6) . . ?
C26 C25 P1 121.5(4) . . ?
C26 C25 Pd1 109.8(3) . . ?
P1 C25 Pd1 86.15(19) . . ?
N2 C26 C25 122.3(4) . . ?
N2 C26 C27 122.5(5) . . ?
C25 C26 C27 115.2(4) . . ?
C29 C28 C33 120.3(6) . . ?
C29 C28 N2 120.5(6) . . ?
C33 C28 N2 119.0(6) . . ?
C30 C29 C28 118.2(6) . . ?
C30 C29 C34 119.1(6) . . ?
C28 C29 C34 122.7(5) . . ?
C29 C30 C31 122.1(7) . . ?
C32 C31 C30 118.9(7) . . ?
C31 C32 C33 122.0(7) . . ?
C32 C33 C28 118.3(7) . . ?
C32 C33 C37 120.6(6) . . ?
C28 C33 C37 121.0(6) . . ?
C35 C34 C36 108.9(6) . . ?
C35 C34 C29 111.5(6) . . ?
C36 C34 C29 111.7(6) . . ?
C33 C37 C38 112.1(6) . . ?
C33 C37 C39 112.2(7) . . ?
C38 C37 C39 111.6(7) . . ?
C41 C40 C45 118.8(6) . . ?
C41 C40 P2 121.1(5) . . ?
C45 C40 P2 119.9(5) . . ?
C42 C41 C40 121.0(7) . . ?
C41 C42 C43 119.8(8) . . ?
C44 C43 C42 120.5(8) . . ?
C43 C44 C45 120.6(8) . . ?
C44 C45 C40 119.3(7) . . ?
C47 C46 C51 117.3(6) . . ?
C47 C46 P2 119.0(5) . . ?
C51 C46 P2 123.7(5) . . ?
C46 C47 C48 120.7(6) . . ?
C47 C48 C49 118.6(7) . . ?
C50 C49 C48 120.3(7) . . ?
C51 C50 C49 121.5(7) . . ?
C50 C51 C46 121.5(7) . . ?
C57 C52 C53 118.2(5) . . ?
C57 C52 P2 121.0(4) . . ?
C53 C52 P2 120.7(5) . . ?
C54 C53 C52 121.0(6) . . ?
C55 C54 C53 119.6(6) . . ?
C54 C55 C56 121.3(6) . . ?
C52 C57 C56 121.0(6) . . ?
C55 C56 C57 118.7(7) . . ?
C59 C58 C64 130(2) . . ?
C59 C58 C63 118.4(15) . . ?
C64 C58 C63 111.6(16) . . ?
C58 C59 C60 124.2(14) . . ?
C61 C60 C59 116.1(14) . . ?
C60 C61 C62 122(2) . . ?
C63 C62 C61 124(2) . . ?
C62 C63 C58 115.0(17) . . ?

loop_
_geom_bond_atom_site_label_1
_geom_bond_atom_site_label_2
_geom_bond_distance
_geom_bond_site_symmetry_2
_geom_bond_publ_flag
Pd1 N1 2.115(4) . ?
Pd1 C25 2.141(5) . ?
Pd1 P2 2.2720(18) . ?
Pd1 Cl1 2.3347(18) . ?
Pd1 P1 2.698(2) . ?
P1 N1 1.592(4) . ?
P1 C25 1.791(5) . ?
P1 C7 1.808(6) . ?
P1 C1 1.848(6) . ?
P2 C52 1.815(6) . ?
P2 C40 1.828(6) . ?
P2 C46 1.839(6) . ?
N1 C13 1.439(6) . ?
N2 C26 1.279(6) . ?
N2 C28 1.441(7) . ?
C1 C6 1.395(9) . ?
C1 C2 1.395(8) . ?
C2 C3 1.390(9) . ?
C3 C4 1.345(10) . ?
C4 C5 1.411(11) . ?
C5 C6 1.379(10) . ?
C7 C9 1.391(8) . ?
C7 C8 1.403(7) . ?
C8 C12 1.386(9) . ?
C9 C10 1.396(9) . ?
C10 C11 1.360(9) . ?
C11 C12 1.383(10) . ?
C13 C18 1.417(8) . ?
C13 C14 1.436(7) . ?
C14 C15 1.393(7) . ?
C14 C19 1.499(8) . ?
C15 C16 1.347(8) . ?
C16 C17 1.381(9) . ?
C17 C18 1.416(8) . ?
C18 C22 1.488(8) . ?
C19 C20 1.507(8) . ?
C19 C21 1.556(9) . ?
C22 C23 1.551(10) . ?
C22 C24 1.578(10) . ?
C25 C26 1.483(7) . ?
C26 C27 1.533(7) . ?
C28 C29 1.397(9) . ?
C28 C33 1.414(8) . ?
C29 C30 1.382(9) . ?
C29 C34 1.545(9) . ?
C30 C31 1.384(10) . ?
C31 C32 1.361(10) . ?
C32 C33 1.385(9) . ?
C33 C37 1.508(9) . ?
C34 C35 1.541(8) . ?
C34 C36 1.542(9) . ?
C37 C38 1.530(9) . ?
C37 C39 1.544(10) . ?
C40 C41 1.372(8) . ?
C40 C45 1.426(9) . ?
C41 C42 1.370(10) . ?
C42 C43 1.387(12) . ?
C43 C44 1.364(12) . ?
C44 C45 1.372(10) . ?
C46 C47 1.394(8) . ?
C46 C51 1.411(8) . ?
C47 C48 1.398(9) . ?
C48 C49 1.405(10) . ?
C49 C50 1.349(11) . ?
C50 C51 1.339(9) . ?
C52 C57 1.385(8) . ?
C52 C53 1.401(7) . ?
C53 C54 1.393(8) . ?
C54 C55 1.371(10) . ?
C55 C56 1.381(9) . ?
C57 C56 1.416(8) . ?
C58 C59 1.275(13) . ?
C58 C64 1.353(15) . ?
C58 C63 1.49(2) . ?
C59 C60 1.494(18) . ?
C60 C61 1.26(2) . ?
C61 C62 1.393(19) . ?
C62 C63 1.36(2) . ?
